data_1560519
loop_
_publ_author_name
'Wang, Jun'
'Bai, Chao'
'Hu, Huai-Ming'
'Yuan, Fei'
'Xue, Gang-Lin'

_publ_section_title
;
 A family of entangled coordination polymers constructed from a flexible
 V-shaped long bicarboxylic acid and auxiliary N-donor ligands:
 Luminescent sensing
;
_journal_name_full 'Journal of Solid State Chemistry'
_journal_page_first 87
_journal_page_last 97
_journal_paper_doi 10.1016/j.jssc.2017.02.015
_journal_volume 249
_journal_year 2017
_chemical_formula_sum 'C56 H42 N2 O13 Zn2'
_chemical_formula_weight 1081.65
_space_group_crystal_system monoclinic
_space_group_IT_number 14
_space_group_name_Hall '-P 2ybc'
_space_group_name_H-M_alt 'P 1 21/c 1'
_atom_sites_solution_hydrogens geom
_cell_angle_alpha 90
_cell_angle_beta 108.113(8)
_cell_angle_gamma 90
_cell_formula_units_Z 4
_cell_length_a 16.433(7)
_cell_length_b 16.234(7)
_cell_length_c 19.180(8)
_cell_measurement_temperature 296(2)
_cell_volume 4863(4)
_computing_cell_refinement 'Bruker SAINT'
_computing_data_collection 'Bruker APEX2'
_computing_data_reduction 'Bruker SAINT'
_computing_molecular_graphics 'Bruker SHELXTL'
_computing_publication_material 'Bruker SHELXTL'
_computing_structure_refinement 'SHELXL-2013 (Sheldrick, 2013)'
_computing_structure_solution 'SHELXS-97 (Sheldrick, 2008)'
_diffrn_ambient_temperature 296(2)
_diffrn_measured_fraction_theta_full 0.994
_diffrn_measured_fraction_theta_max 0.998
_diffrn_measurement_device_type 'Bruker APEX-II CCD'
_diffrn_measurement_method '\f and \w scans'
_diffrn_radiation_type MoK\a
_diffrn_radiation_wavelength 0.71073
_diffrn_reflns_av_R_equivalents 0.1067
_diffrn_reflns_av_unetI/netI 0.1427
_diffrn_reflns_Laue_measured_fraction_full 0.994
_diffrn_reflns_Laue_measured_fraction_max 0.998
_diffrn_reflns_limit_h_max 15
_diffrn_reflns_limit_h_min -19
_diffrn_reflns_limit_k_max 18
_diffrn_reflns_limit_k_min -19
_diffrn_reflns_limit_l_max 22
_diffrn_reflns_limit_l_min -22
_diffrn_reflns_number 24319
_diffrn_reflns_point_group_measured_fraction_full 0.994
_diffrn_reflns_point_group_measured_fraction_max 0.998
_diffrn_reflns_theta_full 25.242
_diffrn_reflns_theta_max 25.199
_diffrn_reflns_theta_min 1.680
_exptl_absorpt_coefficient_mu 1.057
_exptl_absorpt_correction_T_max 0.9490
_exptl_absorpt_correction_T_min 0.8491
_exptl_absorpt_correction_type multi-scan
_exptl_absorpt_process_details sadabs
_exptl_crystal_colour colorless
_exptl_crystal_density_diffrn 1.477
_exptl_crystal_description needle
_exptl_crystal_F_000 2224
_exptl_crystal_size_max 0.160
_exptl_crystal_size_mid 0.100
_exptl_crystal_size_min 0.050
_refine_diff_density_max 1.415
_refine_diff_density_min -1.187
_refine_diff_density_rms 0.135
_refine_ls_extinction_coef 0.0045(7)
_refine_ls_extinction_expression Fc^*^=kFc[1+0.001xFc^2^\l^3^/sin(2\q)]^-1/4^
_refine_ls_extinction_method SHELXL
_refine_ls_goodness_of_fit_ref 1.012
_refine_ls_hydrogen_treatment constr
_refine_ls_matrix_type full
_refine_ls_number_parameters 659
_refine_ls_number_reflns 8746
_refine_ls_number_restraints 0
_refine_ls_restrained_S_all 1.012
_refine_ls_R_factor_all 0.1718
_refine_ls_R_factor_gt 0.0881
_refine_ls_shift/su_max 0.000
_refine_ls_shift/su_mean 0.000
_refine_ls_structure_factor_coef Fsqd
_refine_ls_weighting_details
;
 w=1/[\s^2^(Fo^2^)+(0.1523P)^2^]
 where P=(Fo^2^+2Fc^2^)/3
;
_refine_ls_weighting_scheme calc
_refine_ls_wR_factor_gt 0.2140
_refine_ls_wR_factor_ref 0.2785
_reflns_Friedel_coverage 0.000
_reflns_Friedel_fraction_full .
_reflns_Friedel_fraction_max .
_reflns_number_gt 4267
_reflns_number_total 8746
_reflns_threshold_expression 'I > 2\s(I)'
_cod_data_source_file mmc4.cif
_cod_data_source_block a1
_cod_original_sg_symbol_H-M 'P 21/c'
_cod_database_code 1560519
_shelx_space_group_comment
;
The symmetry employed for this shelxl refinement is uniquely defined
by the following loop, which should always be used as a source of
symmetry information in preference to the above space-group names.
They are only intended as comments.
;
_shelx_estimated_absorpt_t_min 0.849
_shelx_estimated_absorpt_t_max 0.949
_shelxl_version_number 2013-2

loop_
_space_group_symop_operation_xyz
'x, y, z'
'-x, y+1/2, -z+1/2'
'-x, -y, -z'
'x, -y-1/2, z-1/2'

loop_
_atom_site_label
_atom_site_type_symbol
_atom_site_fract_x
_atom_site_fract_y
_atom_site_fract_z
_atom_site_U_iso_or_equiv
_atom_site_adp_type
_atom_site_occupancy
_atom_site_site_symmetry_order
_atom_site_calc_flag
_atom_site_refinement_flags_posn
_atom_site_refinement_flags_adp
_atom_site_refinement_flags_occupancy
_atom_site_disorder_assembly
_atom_site_disorder_group
Zn1 Zn 0.17835(6) 0.20996(5) 0.27620(5) 0.0441(3) Uani 1 1 d . . . . .
Zn2 Zn 0.26177(6) 0.37189(6) 0.37524(5) 0.0475(4) Uani 1 1 d . . . . .
O1 O 0.0955(4) 0.2401(4) 0.3298(3) 0.0579(16) Uani 1 1 d . . . . .
O2 O 0.1658(4) 0.3368(4) 0.4077(3) 0.0590(16) Uani 1 1 d . . . . .
O3 O -0.1043(3) 0.2195(4) 0.5610(3) 0.0576(16) Uani 1 1 d . . . . .
O4 O -0.2007(4) 0.0620(3) 0.5282(3) 0.0619(17) Uani 1 1 d . . . . .
O5 O 0.3375(4) -0.5457(3) 0.4358(3) 0.0599(16) Uani 1 1 d . . . . .
O6 O 0.2204(5) -0.4783(5) 0.3780(5) 0.100(3) Uani 1 1 d . . . . .
O7 O 0.4091(4) -0.2042(3) 0.6029(3) 0.0686(18) Uani 1 1 d . . . . .
O8 O 0.5583(4) 0.0352(5) 0.6459(4) 0.096(3) Uani 1 1 d . . . . .
O9 O 0.2623(4) 0.1633(4) 0.3665(3) 0.0650(17) Uani 1 1 d . . . . .
O10 O 0.3389(5) 0.2762(4) 0.4042(5) 0.088(2) Uani 1 1 d . . . . .
O11 O -0.1498(4) -0.1892(3) 0.2908(3) 0.0573(16) Uani 1 1 d . . . . .
O12 O -0.2563(5) -0.1121(5) 0.2253(3) 0.088(2) Uani 1 1 d . . . . .
N1 N 0.2474(5) 0.1666(5) 0.2041(4) 0.063(2) Uani 1 1 d . . . . .
N2 N 0.1072(5) 0.1059(4) 0.2284(4) 0.0562(19) Uani 1 1 d . . . . .
C1 C 0.1085(5) 0.2835(5) 0.3867(5) 0.045(2) Uani 1 1 d . . . . .
C2 C 0.0512(5) 0.2709(5) 0.4323(4) 0.044(2) Uani 1 1 d . . . . .
C3 C -0.0210(6) 0.2217(6) 0.4080(5) 0.063(3) Uani 1 1 d . . . . .
H3 H -0.0350 0.1981 0.3615 0.075 Uiso 1 1 calc R U . . .
C4 C -0.0724(6) 0.2072(6) 0.4511(5) 0.059(2) Uani 1 1 d . . . . .
H4 H -0.1218 0.1759 0.4328 0.071 Uiso 1 1 calc R U . . .
C5 C -0.0514(5) 0.2385(5) 0.5215(5) 0.046(2) Uani 1 1 d . . . . .
C6 C 0.0202(6) 0.2882(5) 0.5465(5) 0.055(2) Uani 1 1 d . . . . .
H6 H 0.0347 0.3111 0.5932 0.066 Uiso 1 1 calc R U . . .
C7 C 0.0700(6) 0.3038(5) 0.5019(5) 0.050(2) Uani 1 1 d . . . . .
H7 H 0.1178 0.3376 0.5193 0.060 Uiso 1 1 calc R U . . .
C8 C -0.0706(6) 0.2185(6) 0.6389(5) 0.061(2) Uani 1 1 d . . . . .
H8A H -0.0565 0.2741 0.6570 0.074 Uiso 1 1 calc R U . . .
H8B H -0.0185 0.1859 0.6539 0.074 Uiso 1 1 calc R U . . .
C9 C -0.1347(5) 0.1827(6) 0.6704(4) 0.054(2) Uani 1 1 d . . . . .
C10 C -0.1688(6) 0.1030(6) 0.6524(4) 0.055(2) Uani 1 1 d . . . . .
C11 C -0.2280(6) 0.0741(7) 0.6833(5) 0.071(3) Uani 1 1 d . . . . .
H11 H -0.2508 0.0216 0.6714 0.085 Uiso 1 1 calc R U . . .
C12 C -0.2547(7) 0.1222(9) 0.7323(6) 0.092(4) Uani 1 1 d . . . . .
H12 H -0.2958 0.1026 0.7522 0.110 Uiso 1 1 calc R U . . .
C13 C -0.2197(7) 0.1982(8) 0.7506(6) 0.080(3) Uani 1 1 d . . . . .
H13 H -0.2349 0.2301 0.7849 0.096 Uiso 1 1 calc R U . . .
C14 C -0.1629(7) 0.2270(7) 0.7188(5) 0.073(3) Uani 1 1 d . . . . .
H14 H -0.1417 0.2800 0.7305 0.088 Uiso 1 1 calc R U . . .
C15 C -0.1425(6) 0.0477(6) 0.5999(4) 0.061(2) Uani 1 1 d . . . . .
H15A H -0.0845 0.0602 0.6010 0.073 Uiso 1 1 calc R U . . .
H15B H -0.1449 -0.0096 0.6136 0.073 Uiso 1 1 calc R U . . .
C16 C -0.1930(6) 0.0139(5) 0.4714(5) 0.055(2) Uani 1 1 d . . . . .
C17 C -0.2486(6) 0.0334(6) 0.4041(5) 0.064(3) Uani 1 1 d . . . . .
H17 H -0.2859 0.0776 0.3996 0.077 Uiso 1 1 calc R U . . .
C18 C -0.1364(6) -0.0509(6) 0.4784(5) 0.072(3) Uani 1 1 d . . . . .
H18 H -0.0966 -0.0635 0.5235 0.087 Uiso 1 1 calc R U . . .
C19 C 0.2919(7) -0.4811(5) 0.4233(5) 0.058(2) Uani 1 1 d . . . . .
C20 C 0.3283(5) -0.4054(5) 0.4681(4) 0.048(2) Uani 1 1 d . . . . .
C21 C 0.2797(6) -0.3347(5) 0.4602(5) 0.063(3) Uani 1 1 d . . . . .
H21 H 0.2263 -0.3326 0.4246 0.076 Uiso 1 1 calc R U . . .
C22 C 0.3088(6) -0.2676(5) 0.5040(5) 0.065(3) Uani 1 1 d . . . . .
H22 H 0.2765 -0.2195 0.4973 0.078 Uiso 1 1 calc R U . . .
C23 C 0.3859(6) -0.2724(5) 0.5578(4) 0.052(2) Uani 1 1 d . . . . .
C24 C 0.4376(6) -0.3416(5) 0.5651(5) 0.058(2) Uani 1 1 d . . . . .
H24 H 0.4916 -0.3432 0.5999 0.069 Uiso 1 1 calc R U . . .
C25 C 0.4068(6) -0.4081(5) 0.5195(5) 0.058(2) Uani 1 1 d . . . . .
H25 H 0.4402 -0.4553 0.5240 0.069 Uiso 1 1 calc R U . . .
C26 C 0.4778(6) -0.2135(5) 0.6696(5) 0.064(3) Uani 1 1 d . . . . .
H26A H 0.5324 -0.2118 0.6601 0.077 Uiso 1 1 calc R U . . .
H26B H 0.4732 -0.2658 0.6926 0.077 Uiso 1 1 calc R U . . .
C27 C 0.4712(6) -0.1438(5) 0.7184(5) 0.054(2) Uani 1 1 d . . . . .
C28 C 0.4294(7) -0.1571(7) 0.7694(6) 0.079(3) Uani 1 1 d . . . . .
H28 H 0.4069 -0.2090 0.7725 0.094 Uiso 1 1 calc R U . . .
C29 C 0.4199(8) -0.0972(11) 0.8152(6) 0.104(4) Uani 1 1 d . . . . .
H29 H 0.3911 -0.1084 0.8489 0.125 Uiso 1 1 calc R U . . .
C30 C 0.4518(8) -0.0216(9) 0.8123(6) 0.094(4) Uani 1 1 d . . . . .
H30 H 0.4462 0.0188 0.8449 0.113 Uiso 1 1 calc R U . . .
C31 C 0.4930(7) -0.0031(6) 0.7609(6) 0.082(3) Uani 1 1 d . . . . .
H31 H 0.5138 0.0497 0.7582 0.098 Uiso 1 1 calc R U . . .
C32 C 0.5030(6) -0.0660(6) 0.7126(5) 0.058(2) Uani 1 1 d . . . . .
C33 C 0.5522(7) -0.0519(6) 0.6616(6) 0.077(3) Uani 1 1 d . . . . .
H33A H 0.6093 -0.0743 0.6825 0.093 Uiso 1 1 calc R U . . .
H33B H 0.5249 -0.0810 0.6161 0.093 Uiso 1 1 calc R U . . .
C34 C 0.4965(6) 0.0697(6) 0.5888(5) 0.068(3) Uani 1 1 d . . . . .
C35 C -0.2008(6) -0.1296(6) 0.2839(5) 0.055(2) Uani 1 1 d . . . . .
C36 C -0.1952(6) -0.0794(5) 0.3504(4) 0.053(2) Uani 1 1 d . . . . .
C37 C -0.2498(6) -0.0119(6) 0.3428(5) 0.072(3) Uani 1 1 d . . . . .
H37 H -0.2866 0.0025 0.2969 0.086 Uiso 1 1 calc R U . . .
C38 C 0.3222(6) 0.2011(6) 0.4113(5) 0.056(2) Uani 1 1 d . . . . .
C39 C 0.3823(6) 0.1568(6) 0.4737(5) 0.058(2) Uani 1 1 d . . . . .
C40 C 0.4561(6) 0.1943(6) 0.5191(5) 0.069(3) Uani 1 1 d . . . . .
H40 H 0.4670 0.2490 0.5107 0.083 Uiso 1 1 calc R U . . .
C41 C 0.0358(7) 0.0814(6) 0.2398(6) 0.076(3) Uani 1 1 d . . . . .
H41 H 0.0160 0.1099 0.2733 0.091 Uiso 1 1 calc R U . . .
C42 C 0.1348(8) 0.0672(6) 0.1789(5) 0.069(3) Uani 1 1 d . . . . .
C43 C 0.2103(8) 0.0978(6) 0.1660(5) 0.069(3) Uani 1 1 d . . . . .
C44 C 0.3120(7) 0.1994(8) 0.1883(6) 0.083(3) Uani 1 1 d . . . . .
H44 H 0.3373 0.2463 0.2138 0.099 Uiso 1 1 calc R U . . .
C45 C 0.0946(12) -0.0027(7) 0.1397(7) 0.110(5) Uani 1 1 d . . . . .
C46 C 0.3452(8) 0.1677(11) 0.1349(7) 0.105(5) Uani 1 1 d . . . . .
H46 H 0.3902 0.1943 0.1245 0.126 Uiso 1 1 calc R U . . .
C47 C 0.3118(12) 0.0989(12) 0.0987(7) 0.126(7) Uani 1 1 d . . . . .
H47 H 0.3355 0.0762 0.0649 0.151 Uiso 1 1 calc R U . . .
C48 C 0.2406(11) 0.0604(9) 0.1117(7) 0.104(5) Uani 1 1 d . . . . .
C49 C 0.1965(15) -0.0108(9) 0.0742(9) 0.142(8) Uani 1 1 d . . . . .
H49 H 0.2154 -0.0361 0.0386 0.170 Uiso 1 1 calc R U . . .
C50 C 0.1311(16) -0.0403(10) 0.0890(9) 0.153(9) Uani 1 1 d . . . . .
H50 H 0.1063 -0.0884 0.0655 0.183 Uiso 1 1 calc R U . . .
C51 C 0.0202(14) -0.0269(9) 0.1541(9) 0.141(7) Uani 1 1 d . . . . .
H51 H -0.0094 -0.0724 0.1294 0.170 Uiso 1 1 calc R U . . .
C52 C -0.0113(10) 0.0131(9) 0.2026(8) 0.123(5) Uani 1 1 d . . . . .
H52 H -0.0616 -0.0038 0.2109 0.147 Uiso 1 1 calc R U . . .
C53 C 0.4237(7) 0.0325(6) 0.5453(5) 0.077(3) Uani 1 1 d . . . . .
H53 H 0.4119 -0.0216 0.5550 0.093 Uiso 1 1 calc R U . . .
C54 C 0.5127(7) 0.1530(7) 0.5755(6) 0.082(3) Uani 1 1 d . . . . .
H54 H 0.5616 0.1793 0.6050 0.098 Uiso 1 1 calc R U . . .
C55 C 0.3677(6) 0.0737(6) 0.4876(5) 0.067(3) Uani 1 1 d . . . . .
H55 H 0.3199 0.0465 0.4574 0.081 Uiso 1 1 calc R U . . .
C56 C -0.1406(6) -0.0961(6) 0.4171(5) 0.062(3) Uani 1 1 d . . . . .
H56 H -0.1037 -0.1406 0.4219 0.074 Uiso 1 1 calc R U . . .
O1W O 0.1359(12) 0.5810(12) 0.2260(9) 0.283(9) Uani 1 1 d . . . . .

loop_
_atom_site_aniso_label
_atom_site_aniso_U_11
_atom_site_aniso_U_22
_atom_site_aniso_U_33
_atom_site_aniso_U_23
_atom_site_aniso_U_13
_atom_site_aniso_U_12
Zn1 0.0581(6) 0.0357(5) 0.0358(6) -0.0026(4) 0.0110(4) -0.0053(4)
Zn2 0.0646(7) 0.0366(6) 0.0380(6) -0.0007(4) 0.0113(4) -0.0115(5)
O1 0.067(4) 0.061(4) 0.049(4) -0.011(3) 0.023(3) -0.019(3)
O2 0.071(4) 0.052(4) 0.062(4) -0.003(3) 0.031(3) -0.010(3)
O3 0.049(3) 0.084(4) 0.041(4) 0.002(3) 0.016(3) -0.008(3)
O4 0.090(4) 0.049(4) 0.039(4) -0.013(3) 0.008(3) 0.008(3)
O5 0.088(4) 0.029(3) 0.062(4) -0.005(3) 0.023(3) -0.008(3)
O6 0.081(5) 0.072(5) 0.123(7) -0.038(5) -0.004(5) -0.012(4)
O7 0.088(5) 0.040(4) 0.060(4) -0.010(3) -0.002(3) 0.010(3)
O8 0.082(5) 0.086(5) 0.096(6) 0.032(4) -0.008(4) -0.018(4)
O9 0.087(5) 0.052(4) 0.042(4) 0.001(3) -0.001(3) 0.006(3)
O10 0.091(5) 0.040(4) 0.141(7) 0.018(4) 0.048(5) 0.001(4)
O11 0.071(4) 0.040(3) 0.055(4) -0.007(3) 0.011(3) 0.005(3)
O12 0.107(5) 0.109(6) 0.035(4) -0.009(4) 0.006(4) 0.042(5)
N1 0.071(6) 0.073(6) 0.041(5) 0.012(4) 0.012(4) 0.016(5)
N2 0.068(5) 0.040(4) 0.051(5) -0.002(3) 0.004(4) -0.002(4)
C1 0.051(5) 0.032(4) 0.048(5) 0.006(4) 0.009(4) 0.005(4)
C2 0.048(5) 0.040(5) 0.042(5) 0.003(4) 0.013(4) 0.001(4)
C3 0.057(6) 0.082(7) 0.050(6) -0.015(5) 0.016(4) -0.017(5)
C4 0.060(6) 0.076(7) 0.041(5) -0.010(4) 0.014(4) -0.026(5)
C5 0.039(5) 0.050(5) 0.047(5) 0.007(4) 0.010(4) -0.003(4)
C6 0.074(6) 0.056(6) 0.035(5) -0.011(4) 0.018(4) -0.003(5)
C7 0.065(6) 0.040(5) 0.048(6) -0.007(4) 0.022(4) -0.014(4)
C8 0.073(6) 0.070(6) 0.041(5) -0.012(4) 0.018(5) -0.009(5)
C9 0.059(6) 0.072(6) 0.031(5) -0.006(4) 0.015(4) -0.014(5)
C10 0.066(6) 0.066(6) 0.032(5) -0.004(4) 0.014(4) -0.001(5)
C11 0.077(7) 0.079(7) 0.053(6) -0.003(5) 0.016(5) -0.014(6)
C12 0.081(8) 0.143(12) 0.052(7) 0.004(7) 0.022(6) -0.021(8)
C13 0.080(8) 0.109(9) 0.055(7) -0.023(6) 0.028(6) -0.018(7)
C14 0.092(8) 0.071(7) 0.059(7) -0.020(5) 0.026(6) -0.006(6)
C15 0.084(7) 0.057(6) 0.032(5) -0.007(4) 0.004(4) 0.007(5)
C16 0.075(6) 0.047(5) 0.036(5) -0.008(4) 0.008(4) 0.005(5)
C17 0.077(6) 0.064(6) 0.041(5) -0.005(4) 0.003(5) 0.025(5)
C18 0.094(7) 0.067(7) 0.039(6) -0.008(5) -0.004(5) 0.029(6)
C19 0.075(7) 0.043(6) 0.055(6) -0.023(4) 0.022(5) -0.025(5)
C20 0.065(6) 0.033(4) 0.045(5) -0.003(4) 0.015(4) -0.009(4)
C21 0.070(6) 0.044(5) 0.064(6) -0.013(4) 0.005(5) -0.003(5)
C22 0.069(6) 0.042(5) 0.072(7) -0.009(5) 0.003(5) 0.008(5)
C23 0.079(6) 0.026(4) 0.042(5) -0.007(3) 0.005(4) -0.004(4)
C24 0.063(6) 0.041(5) 0.059(6) -0.006(4) 0.004(4) 0.004(4)
C25 0.084(7) 0.030(4) 0.053(6) 0.002(4) 0.013(5) 0.003(4)
C26 0.085(7) 0.042(5) 0.051(6) -0.010(4) 0.001(5) 0.006(5)
C27 0.078(6) 0.038(5) 0.038(5) -0.003(4) 0.007(4) 0.001(4)
C28 0.089(8) 0.085(8) 0.056(7) 0.002(6) 0.015(6) 0.009(6)
C29 0.099(10) 0.158(14) 0.055(8) -0.009(9) 0.024(7) 0.019(10)
C30 0.100(9) 0.115(11) 0.058(8) -0.038(7) 0.012(7) 0.016(8)
C31 0.099(9) 0.049(6) 0.077(8) -0.014(5) 0.000(7) 0.008(6)
C32 0.057(6) 0.054(6) 0.053(6) 0.002(4) 0.004(4) 0.007(5)
C33 0.081(7) 0.066(7) 0.078(8) 0.017(5) 0.015(6) -0.002(6)
C34 0.066(6) 0.063(6) 0.061(7) 0.018(5) -0.002(5) -0.007(5)
C35 0.070(6) 0.055(6) 0.035(5) -0.010(4) 0.010(4) 0.001(5)
C36 0.071(6) 0.056(6) 0.033(5) -0.003(4) 0.016(4) 0.011(5)
C37 0.097(8) 0.074(7) 0.035(5) -0.005(5) 0.007(5) 0.039(6)
C38 0.066(6) 0.059(6) 0.049(6) 0.001(5) 0.028(5) -0.004(5)
C39 0.060(6) 0.053(6) 0.049(6) 0.000(4) 0.002(4) -0.009(5)
C40 0.087(7) 0.060(6) 0.063(7) 0.000(5) 0.024(6) -0.021(6)
C41 0.084(7) 0.049(6) 0.079(8) 0.000(5) 0.002(6) -0.009(6)
C42 0.115(9) 0.046(6) 0.038(6) 0.004(4) 0.012(5) 0.022(6)
C43 0.108(9) 0.057(6) 0.037(6) 0.009(5) 0.017(5) 0.036(6)
C44 0.074(7) 0.120(10) 0.056(7) 0.014(6) 0.023(6) 0.023(7)
C45 0.200(16) 0.053(7) 0.066(8) -0.017(6) 0.025(9) -0.023(9)
C46 0.092(9) 0.168(15) 0.062(9) 0.030(9) 0.034(7) 0.043(10)
C47 0.167(17) 0.153(16) 0.059(9) 0.014(9) 0.036(10) 0.095(14)
C48 0.159(14) 0.087(10) 0.056(8) 0.010(7) 0.021(8) 0.063(10)
C49 0.28(3) 0.067(11) 0.069(10) -0.014(8) 0.046(13) 0.054(13)
C50 0.31(3) 0.062(10) 0.082(12) -0.034(8) 0.050(14) -0.010(13)
C51 0.23(2) 0.075(10) 0.094(12) -0.011(8) 0.011(12) -0.043(12)
C52 0.158(13) 0.104(11) 0.089(11) -0.007(8) 0.013(9) -0.070(10)
C53 0.088(7) 0.060(6) 0.066(7) 0.019(5) -0.004(6) -0.005(6)
C54 0.085(7) 0.078(8) 0.064(7) 0.005(6) -0.003(6) -0.032(6)
C55 0.072(6) 0.057(6) 0.062(7) 0.002(5) 0.006(5) -0.013(5)
C56 0.078(6) 0.050(5) 0.051(6) -0.011(4) 0.010(5) 0.016(5)
O1W 0.32(2) 0.29(2) 0.232(18) -0.017(16) 0.074(15) 0.134(18)

loop_
_atom_type_symbol
_atom_type_description
_atom_type_scat_dispersion_real
_atom_type_scat_dispersion_imag
_atom_type_scat_source
C C 0.0033 0.0016 'International Tables Vol C Tables 4.2.6.8 and 6.1.1.4'
H H 0.0000 0.0000 'International Tables Vol C Tables 4.2.6.8 and 6.1.1.4'
N N 0.0061 0.0033 'International Tables Vol C Tables 4.2.6.8 and 6.1.1.4'
O O 0.0106 0.0060 'International Tables Vol C Tables 4.2.6.8 and 6.1.1.4'
Zn Zn 0.2839 1.4301 'International Tables Vol C Tables 4.2.6.8 and 6.1.1.4'

loop_
_geom_angle_atom_site_label_1
_geom_angle_atom_site_label_2
_geom_angle_atom_site_label_3
_geom_angle
_geom_angle_site_symmetry_1
_geom_angle_site_symmetry_3
O9 Zn1 O1 92.5(3) . .
O9 Zn1 O11 144.1(3) . 2
O1 Zn1 O11 93.9(2) . 2
O9 Zn1 N2 102.4(3) . .
O1 Zn1 N2 92.6(3) . .
O11 Zn1 N2 112.5(3) 2 .
O9 Zn1 N1 94.2(3) . .
O1 Zn1 N1 169.3(3) . .
O11 Zn1 N1 85.6(3) 2 .
N2 Zn1 N1 77.8(3) . .
O12 Zn2 O2 124.7(3) 2 .
O12 Zn2 O5 109.1(3) 2 1_565
O2 Zn2 O5 116.1(3) . 1_565
O12 Zn2 O10 102.4(3) 2 .
O2 Zn2 O10 101.1(3) . .
O5 Zn2 O10 97.9(3) 1_565 .
O12 Zn2 C19 100.3(3) 2 1_565
O2 Zn2 C19 104.1(3) . 1_565
O5 Zn2 C19 29.0(3) 1_565 1_565
O10 Zn2 C19 126.9(3) . 1_565
C1 O1 Zn1 128.4(5) . .
C1 O2 Zn2 134.6(6) . .
C5 O3 C8 118.8(6) . .
C16 O4 C15 118.1(7) . .
C19 O5 Zn2 103.0(5) . 1_545
C23 O7 C26 117.6(6) . .
C34 O8 C33 118.9(8) . .
C38 O9 Zn1 126.5(6) . .
C38 O10 Zn2 130.3(7) . .
C35 O11 Zn1 122.2(5) . 2_545
C35 O12 Zn2 132.1(7) . 2_545
C44 N1 C43 117.9(10) . .
C44 N1 Zn1 130.0(8) . .
C43 N1 Zn1 111.9(7) . .
C41 N2 C42 119.6(9) . .
C41 N2 Zn1 125.0(7) . .
C42 N2 Zn1 115.2(7) . .
O2 C1 O1 125.0(8) . .
O2 C1 C2 117.3(7) . .
O1 C1 C2 117.7(7) . .
C7 C2 C3 117.4(8) . .
C7 C2 C1 121.6(7) . .
C3 C2 C1 120.9(8) . .
C2 C3 C4 121.2(8) . .
C2 C3 H3 119.4 . .
C4 C3 H3 119.4 . .
C5 C4 C3 120.8(8) . .
C5 C4 H4 119.6 . .
C3 C4 H4 119.6 . .
O3 C5 C4 117.0(7) . .
O3 C5 C6 124.3(8) . .
C4 C5 C6 118.7(8) . .
C5 C6 C7 119.8(8) . .
C5 C6 H6 120.1 . .
C7 C6 H6 120.1 . .
C2 C7 C6 122.1(8) . .
C2 C7 H7 119.0 . .
C6 C7 H7 119.0 . .
O3 C8 C9 109.7(7) . .
O3 C8 H8A 109.7 . .
C9 C8 H8A 109.7 . .
O3 C8 H8B 109.7 . .
C9 C8 H8B 109.7 . .
H8A C8 H8B 108.2 . .
C14 C9 C10 117.2(8) . .
C14 C9 C8 120.3(9) . .
C10 C9 C8 122.5(8) . .
C11 C10 C9 119.3(8) . .
C11 C10 C15 118.3(9) . .
C9 C10 C15 122.4(8) . .
C10 C11 C12 121.0(10) . .
C10 C11 H11 119.5 . .
C12 C11 H11 119.5 . .
C13 C12 C11 119.1(10) . .
C13 C12 H12 120.4 . .
C11 C12 H12 120.4 . .
C14 C13 C12 119.6(10) . .
C14 C13 H13 120.2 . .
C12 C13 H13 120.2 . .
C13 C14 C9 123.7(10) . .
C13 C14 H14 118.1 . .
C9 C14 H14 118.1 . .
O4 C15 C10 107.5(7) . .
O4 C15 H15A 110.2 . .
C10 C15 H15A 110.2 . .
O4 C15 H15B 110.2 . .
C10 C15 H15B 110.2 . .
H15A C15 H15B 108.5 . .
C17 C16 O4 114.7(8) . .
C17 C16 C18 120.0(8) . .
O4 C16 C18 125.4(8) . .
C16 C17 C37 120.6(8) . .
C16 C17 H17 119.7 . .
C37 C17 H17 119.7 . .
C56 C18 C16 118.1(8) . .
C56 C18 H18 121.0 . .
C16 C18 H18 121.0 . .
O6 C19 O5 123.0(8) . .
O6 C19 C20 119.7(9) . .
O5 C19 C20 117.3(8) . .
O6 C19 Zn2 75.1(5) . 1_545
O5 C19 Zn2 48.0(4) . 1_545
C20 C19 Zn2 164.5(7) . 1_545
C25 C20 C21 119.5(8) . .
C25 C20 C19 120.3(8) . .
C21 C20 C19 120.0(8) . .
C22 C21 C20 121.0(8) . .
C22 C21 H21 119.5 . .
C20 C21 H21 119.5 . .
C21 C22 C23 119.0(8) . .
C21 C22 H22 120.5 . .
C23 C22 H22 120.5 . .
C22 C23 O7 115.9(8) . .
C22 C23 C24 121.2(7) . .
O7 C23 C24 122.9(8) . .
C25 C24 C23 118.4(8) . .
C25 C24 H24 120.8 . .
C23 C24 H24 120.8 . .
C20 C25 C24 120.8(8) . .
C20 C25 H25 119.6 . .
C24 C25 H25 119.6 . .
O7 C26 C27 106.9(7) . .
O7 C26 H26A 110.3 . .
C27 C26 H26A 110.3 . .
O7 C26 H26B 110.3 . .
C27 C26 H26B 110.3 . .
H26A C26 H26B 108.6 . .
C28 C27 C32 119.0(9) . .
C28 C27 C26 118.4(9) . .
C32 C27 C26 122.5(9) . .
C29 C28 C27 122.2(12) . .
C29 C28 H28 118.9 . .
C27 C28 H28 118.9 . .
C28 C29 C30 120.4(13) . .
C28 C29 H29 119.8 . .
C30 C29 H29 119.8 . .
C29 C30 C31 120.6(11) . .
C29 C30 H30 119.7 . .
C31 C30 H30 119.7 . .
C30 C31 C32 119.1(10) . .
C30 C31 H31 120.4 . .
C32 C31 H31 120.4 . .
C27 C32 C31 118.7(9) . .
C27 C32 C33 119.7(9) . .
C31 C32 C33 121.5(10) . .
O8 C33 C32 112.1(9) . .
O8 C33 H33A 109.2 . .
C32 C33 H33A 109.2 . .
O8 C33 H33B 109.2 . .
C32 C33 H33B 109.2 . .
H33A C33 H33B 107.9 . .
C53 C34 O8 126.9(9) . .
C53 C34 C54 119.3(9) . .
O8 C34 C54 113.8(9) . .
O12 C35 O11 123.3(8) . .
O12 C35 C36 118.8(8) . .
O11 C35 C36 117.8(8) . .
C56 C36 C37 118.3(8) . .
C56 C36 C35 123.4(8) . .
C37 C36 C35 118.3(8) . .
C17 C37 C36 119.4(8) . .
C17 C37 H37 120.3 . .
C36 C37 H37 120.3 . .
O9 C38 O10 123.4(9) . .
O9 C38 C39 120.2(8) . .
O10 C38 C39 116.3(9) . .
C40 C39 C55 117.7(9) . .
C40 C39 C38 121.7(9) . .
C55 C39 C38 120.6(8) . .
C54 C40 C39 121.9(9) . .
C54 C40 H40 119.1 . .
C39 C40 H40 119.1 . .
N2 C41 C52 122.0(12) . .
N2 C41 H41 119.0 . .
C52 C41 H41 119.0 . .
N2 C42 C43 117.8(9) . .
N2 C42 C45 123.7(13) . .
C43 C42 C45 118.4(12) . .
N1 C43 C42 117.2(9) . .
N1 C43 C48 122.7(12) . .
C42 C43 C48 120.0(12) . .
N1 C44 C46 123.4(13) . .
N1 C44 H44 118.3 . .
C46 C44 H44 118.3 . .
C51 C45 C42 114.6(14) . .
C51 C45 C50 126.5(15) . .
C42 C45 C50 118.9(16) . .
C47 C46 C44 119.7(15) . .
C47 C46 H46 120.1 . .
C44 C46 H46 120.1 . .
C46 C47 C48 120.3(14) . .
C46 C47 H47 119.8 . .
C48 C47 H47 119.8 . .
C47 C48 C43 116.0(14) . .
C47 C48 C49 125.8(16) . .
C43 C48 C49 118.2(17) . .
C50 C49 C48 121.1(17) . .
C50 C49 H49 119.4 . .
C48 C49 H49 119.4 . .
C49 C50 C45 123.2(17) . .
C49 C50 H50 118.4 . .
C45 C50 H50 118.4 . .
C45 C51 C52 123.1(14) . .
C45 C51 H51 118.5 . .
C52 C51 H51 118.5 . .
C51 C52 C41 116.9(14) . .
C51 C52 H52 121.5 . .
C41 C52 H52 121.5 . .
C34 C53 C55 121.1(9) . .
C34 C53 H53 119.5 . .
C55 C53 H53 119.5 . .
C40 C54 C34 119.5(9) . .
C40 C54 H54 120.3 . .
C34 C54 H54 120.3 . .
C53 C55 C39 120.5(9) . .
C53 C55 H55 119.7 . .
C39 C55 H55 119.7 . .
C36 C56 C18 123.5(9) . .
C36 C56 H56 118.3 . .
C18 C56 H56 118.3 . .

loop_
_geom_bond_atom_site_label_1
_geom_bond_atom_site_label_2
_geom_bond_distance
_geom_bond_site_symmetry_2
Zn1 O9 1.998(6) .
Zn1 O1 2.005(6) .
Zn1 O11 2.044(6) 2
Zn1 N2 2.096(7) .
Zn1 N1 2.161(8) .
Zn2 O12 1.919(6) 2
Zn2 O2 1.950(6) .
Zn2 O5 1.946(6) 1_565
Zn2 O10 1.972(7) .
Zn2 C19 2.551(8) 1_565
O1 C1 1.261(9) .
O2 C1 1.251(9) .
O3 C5 1.355(9) .
O3 C8 1.422(9) .
O4 C16 1.377(9) .
O4 C15 1.429(9) .
O5 C19 1.267(10) .
O5 Zn2 1.946(6) 1_545
O6 C19 1.225(11) .
O7 C23 1.384(9) .
O7 C26 1.428(10) .
O8 C34 1.361(10) .
O8 C33 1.456(12) .
O9 C38 1.247(10) .
O10 C38 1.266(10) .
O11 C35 1.260(10) .
O11 Zn1 2.044(6) 2_545
O12 C35 1.241(10) .
O12 Zn2 1.919(6) 2_545
N1 C44 1.307(12) .
N1 C43 1.369(12) .
N2 C41 1.320(12) .
N2 C42 1.329(12) .
C1 C2 1.484(11) .
C2 C7 1.381(11) .
C2 C3 1.385(11) .
C3 C4 1.374(12) .
C3 H3 0.9300 .
C4 C5 1.382(11) .
C4 H4 0.9300 .
C5 C6 1.384(11) .
C6 C7 1.378(11) .
C6 H6 0.9300 .
C7 H7 0.9300 .
C8 C9 1.487(11) .
C8 H8A 0.9700 .
C8 H8B 0.9700 .
C9 C14 1.364(13) .
C9 C10 1.410(12) .
C10 C11 1.370(12) .
C10 C15 1.508(12) .
C11 C12 1.392(15) .
C11 H11 0.9300 .
C12 C13 1.360(15) .
C12 H12 0.9300 .
C13 C14 1.347(14) .
C13 H13 0.9300 .
C14 H14 0.9300 .
C15 H15A 0.9700 .
C15 H15B 0.9700 .
C16 C17 1.366(11) .
C16 C18 1.383(12) .
C17 C37 1.382(11) .
C17 H17 0.9300 .
C18 C56 1.370(12) .
C18 H18 0.9300 .
C19 C20 1.513(10) .
C19 Zn2 2.550(8) 1_545
C20 C25 1.359(11) .
C20 C21 1.381(11) .
C21 C22 1.367(12) .
C21 H21 0.9300 .
C22 C23 1.365(12) .
C22 H22 0.9300 .
C23 C24 1.388(11) .
C24 C25 1.383(11) .
C24 H24 0.9300 .
C25 H25 0.9300 .
C26 C27 1.494(11) .
C26 H26A 0.9700 .
C26 H26B 0.9700 .
C27 C28 1.376(13) .
C27 C32 1.385(12) .
C28 C29 1.351(16) .
C28 H28 0.9300 .
C29 C30 1.342(17) .
C29 H29 0.9300 .
C30 C31 1.392(16) .
C30 H30 0.9300 .
C31 C32 1.422(13) .
C31 H31 0.9300 .
C32 C33 1.468(13) .
C33 H33A 0.9700 .
C33 H33B 0.9700 .
C34 C53 1.368(13) .
C34 C54 1.417(13) .
C35 C36 1.491(11) .
C36 C56 1.342(11) .
C36 C37 1.395(11) .
C37 H37 0.9300 .
C38 C39 1.480(12) .
C39 C40 1.393(12) .
C39 C55 1.410(12) .
C40 C54 1.363(13) .
C40 H40 0.9300 .
C41 C52 1.412(15) .
C41 H41 0.9300 .
C42 C43 1.428(14) .
C42 C45 1.407(15) .
C43 C48 1.422(15) .
C44 C46 1.399(15) .
C44 H44 0.9300 .
C45 C51 1.39(2) .
C45 C50 1.43(2) .
C46 C47 1.34(2) .
C46 H46 0.9300 .
C47 C48 1.41(2) .
C47 H47 0.9300 .
C48 C49 1.43(2) .
C49 C50 1.29(2) .
C49 H49 0.9300 .
C50 H50 0.9300 .
C51 C52 1.36(2) .
C51 H51 0.9300 .
C52 H52 0.9300 .
C53 C55 1.373(12) .
C53 H53 0.9300 .
C54 H54 0.9300 .
C55 H55 0.9300 .
C56 H56 0.9300 .

loop_
_geom_hbond_atom_site_label_D
_geom_hbond_atom_site_label_H
_geom_hbond_atom_site_label_A
_geom_hbond_distance_DH
_geom_hbond_distance_HA
_geom_hbond_distance_DA
_geom_hbond_angle_DHA
_geom_hbond_site_symmetry_A
C52 H52 O1W 0.93 2.40 3.00(3) 122.3 2_545
C41 H41 O1W 0.93 2.54 3.09(2) 117.8 2_545
C41 H41 O1 0.93 2.54 3.086(11) 117.7 .
C8 H8B O11 0.97 2.64 3.481(11) 145.7 3_556
